data_7026442
loop_
_publ_author_name
'Fox, Alexander R.'
'Creutz, Sidney E.'
'Cummins, Christopher C.'

_publ_section_title
;
 A bimetallic uranium mu-dicarbide complex: synthesis, X-ray crystal
 structure, and bonding.
;
_journal_issue 29
_journal_name_full 'Dalton transactions (Cambridge, England : 2003)'
_journal_page_first 6632
_journal_page_last 6634
_journal_paper_doi 10.1039/c0dt00419g
_journal_volume 39
_journal_year 2010
_chemical_formula_sum 'C78 H117 N6 O U2'
_chemical_formula_weight 1630.84
_chemical_name_systematic
;
?
;
_space_group_IT_number 20
_symmetry_cell_setting orthorhombic
_symmetry_space_group_name_Hall 'C 2c 2'
_symmetry_space_group_name_H-M 'C 2 2 21'
_atom_sites_solution_hydrogens geom
_atom_sites_solution_primary direct
_atom_sites_solution_secondary difmap
_audit_creation_method SHELXL-97
_cell_angle_alpha 90.00
_cell_angle_beta 90.00
_cell_angle_gamma 90.00
_cell_formula_units_Z 4
_cell_length_a 17.1923(13)
_cell_length_b 24.0034(19)
_cell_length_c 20.6647(16)
_cell_measurement_reflns_used 9641
_cell_measurement_temperature 100(2)
_cell_measurement_theta_max 29.52
_cell_measurement_theta_min 2.45
_cell_volume 8527.8(11)
_computing_cell_refinement 'SAINT 7.46A (Bruker-AXS, 2008)'
_computing_data_collection 'APEX2 3.0 (Bruker-AXS, 2008)'
_computing_data_reduction 'SAINT 7.46A (Bruker-AXS, 2008)'
_computing_molecular_graphics 'Bruker SHELXTL'
_computing_publication_material 'Bruker SHELXTL'
_computing_structure_refinement 'SHELXL-97 (Sheldrick, 2008)'
_computing_structure_solution 'SHELXS-97 (Sheldrick, 2008)'
_diffrn_ambient_temperature 100(2)
_diffrn_detector_area_resol_mean 8.3
_diffrn_measured_fraction_theta_full 0.994
_diffrn_measured_fraction_theta_max 0.994
_diffrn_measurement_device_type 'Bruker Smart APEX CCD'
_diffrn_measurement_method 'omega and phi scans'
_diffrn_radiation_monochromator graphite
_diffrn_radiation_source 'fine-focus sealed tube'
_diffrn_radiation_type MoK\a
_diffrn_radiation_wavelength 0.71073
_diffrn_reflns_av_R_equivalents 0.0650
_diffrn_reflns_av_sigmaI/netI 0.0495
_diffrn_reflns_limit_h_max 23
_diffrn_reflns_limit_h_min -23
_diffrn_reflns_limit_k_max 33
_diffrn_reflns_limit_k_min -33
_diffrn_reflns_limit_l_max 28
_diffrn_reflns_limit_l_min -28
_diffrn_reflns_number 84322
_diffrn_reflns_theta_full 29.67
_diffrn_reflns_theta_max 29.67
_diffrn_reflns_theta_min 1.76
_exptl_absorpt_coefficient_mu 3.833
_exptl_absorpt_correction_T_max 0.5144
_exptl_absorpt_correction_T_min 0.4726
_exptl_absorpt_correction_type multi-scan
_exptl_absorpt_process_details 'SADABS (Sheldrick, 2008)'
_exptl_crystal_colour orange
_exptl_crystal_density_diffrn 1.270
_exptl_crystal_density_meas ?
_exptl_crystal_density_method 'not measured'
_exptl_crystal_description block
_exptl_crystal_F_000 3276
_exptl_crystal_size_max 0.23
_exptl_crystal_size_mid 0.21
_exptl_crystal_size_min 0.20
_refine_diff_density_max 1.733
_refine_diff_density_min -2.081
_refine_diff_density_rms 0.154
_refine_ls_abs_structure_details 'Flack H D (1983), Acta Cryst. A39, 876-881'
_refine_ls_abs_structure_Flack 0.038(9)
_refine_ls_extinction_method none
_refine_ls_goodness_of_fit_ref 1.202
_refine_ls_hydrogen_treatment constr
_refine_ls_matrix_type full
_refine_ls_number_parameters 448
_refine_ls_number_reflns 11996
_refine_ls_number_restraints 523
_refine_ls_restrained_S_all 1.189
_refine_ls_R_factor_all 0.0497
_refine_ls_R_factor_gt 0.0411
_refine_ls_shift/su_max 0.007
_refine_ls_shift/su_mean 0.000
_refine_ls_structure_factor_coef Fsqd
_refine_ls_weighting_details 'calc w=1/[\s^2^(Fo^2^)+(0.0339P)^2^+36.6087P] where P=(Fo^2^+2Fc^2^)/3'
_refine_ls_weighting_scheme calc
_refine_ls_wR_factor_gt 0.0954
_refine_ls_wR_factor_ref 0.0982
_reflns_number_gt 10884
_reflns_number_total 11996
_reflns_threshold_expression >2sigma(I)
_cod_data_source_file c0dt00419g.txt
_cod_data_source_block 09128
_cod_depositor_comments
;
The following automatic conversions were performed:

'_symmetry_cell_setting' value 'Orthorhombic' changed to
'orthorhombic' according to
/home/saulius/struct/CIF-dictionaries/cif_core.dic dictionary named
'cif_core.dic' version 2.4.2 from 2011-04-26.

Automatic conversion script
Id: cif_fix_values 1891 2012-01-12 08:04:46Z andrius 

The following automatic conversions were performed:

'_exptl_crystal_density_meas' value 'not measured' was changed to '?'
- the value is perceived as not measured.

Automatic conversion script
Id: cif_fix_values 3008 2015-01-20 13:52:24Z robertas 
;
_cod_original_sg_symbol_H-M C222(1)
_cod_database_code 7026442

loop_
_symmetry_equiv_pos_as_xyz
'x, y, z'
'-x, -y, z+1/2'
'-x, y, -z+1/2'
'x, -y, -z'
'x+1/2, y+1/2, z'
'-x+1/2, -y+1/2, z+1/2'
'-x+1/2, y+1/2, -z+1/2'
'x+1/2, -y+1/2, -z'

loop_
_atom_site_label
_atom_site_type_symbol
_atom_site_fract_x
_atom_site_fract_y
_atom_site_fract_z
_atom_site_U_iso_or_equiv
_atom_site_adp_type
_atom_site_occupancy
_atom_site_symmetry_multiplicity
_atom_site_calc_flag
_atom_site_refinement_flags
_atom_site_disorder_assembly
_atom_site_disorder_group
U1 U 0.731621(11) 0.622004(7) 0.962602(9) 0.01953(5) Uani 1 1 d U . .
C4 C 0.7350(4) 0.5246(2) 0.9921(3) 0.0246(10) Uani 1 1 d U . .
N1 N 0.6294(3) 0.6642(2) 1.0075(2) 0.0251(10) Uani 1 1 d U . .
C11 C 0.6267(3) 0.7175(2) 0.9765(3) 0.0273(12) Uani 1 1 d U . .
C12 C 0.5858(4) 0.7259(3) 0.9206(3) 0.0306(13) Uani 1 1 d U . .
H12 H 0.5540 0.6966 0.9045 0.037 Uiso 1 1 calc R . .
C13 C 0.5893(4) 0.7767(3) 0.8858(4) 0.0401(15) Uani 1 1 d U . .
C131 C 0.5424(5) 0.7832(4) 0.8239(4) 0.058(2) Uani 1 1 d U . .
H13A H 0.4909 0.7982 0.8342 0.087 Uiso 1 1 calc R . .
H13B H 0.5367 0.7467 0.8030 0.087 Uiso 1 1 calc R . .
H13C H 0.5695 0.8087 0.7945 0.087 Uiso 1 1 calc R . .
C14 C 0.6376(5) 0.8188(3) 0.9106(4) 0.0462(16) Uani 1 1 d U . .
H14 H 0.6419 0.8529 0.8877 0.055 Uiso 1 1 calc R . .
C15 C 0.6799(4) 0.8118(3) 0.9685(4) 0.0450(16) Uani 1 1 d U . .
C151 C 0.7283(7) 0.8580(3) 0.9936(5) 0.069(3) Uani 1 1 d U . .
H15A H 0.7043 0.8732 1.0328 0.103 Uiso 1 1 calc R . .
H15B H 0.7323 0.8873 0.9608 0.103 Uiso 1 1 calc R . .
H15C H 0.7804 0.8440 1.0040 0.103 Uiso 1 1 calc R . .
C16 C 0.6739(4) 0.7617(3) 0.9986(3) 0.0344(14) Uani 1 1 d U . .
H16 H 0.7033 0.7560 1.0370 0.041 Uiso 1 1 calc R . .
C17 C 0.5709(4) 0.6525(3) 1.0586(3) 0.0306(13) Uani 1 1 d U . .
C18 C 0.5900(5) 0.5940(3) 1.0844(4) 0.0433(18) Uani 1 1 d U . .
H18A H 0.5881 0.5671 1.0488 0.065 Uiso 1 1 calc R . .
H18B H 0.5518 0.5835 1.1175 0.065 Uiso 1 1 calc R . .
H18C H 0.6422 0.5941 1.1035 0.065 Uiso 1 1 calc R . .
C19 C 0.4892(4) 0.6530(3) 1.0295(4) 0.0367(15) Uani 1 1 d U . .
H19A H 0.4764 0.6908 1.0152 0.055 Uiso 1 1 calc R . .
H19B H 0.4516 0.6409 1.0623 0.055 Uiso 1 1 calc R . .
H19C H 0.4874 0.6275 0.9925 0.055 Uiso 1 1 calc R . .
C110 C 0.5776(4) 0.6948(3) 1.1140(3) 0.0378(15) Uani 1 1 d U . .
H11A H 0.6307 0.6942 1.1313 0.057 Uiso 1 1 calc R . .
H11B H 0.5409 0.6849 1.1484 0.057 Uiso 1 1 calc R . .
H11C H 0.5656 0.7321 1.0978 0.057 Uiso 1 1 calc R . .
N2 N 0.8487(3) 0.63930(19) 0.9996(2) 0.0199(9) Uani 1 1 d U . .
C21 C 0.8412(4) 0.6675(3) 1.0610(3) 0.0252(11) Uani 1 1 d U . .
C22 C 0.8129(4) 0.6393(3) 1.1148(3) 0.0358(14) Uani 1 1 d U . .
H22 H 0.8044 0.6003 1.1120 0.043 Uiso 1 1 calc R . .
C23 C 0.7966(5) 0.6666(4) 1.1731(3) 0.0470(17) Uani 1 1 d U . .
C231 C 0.7634(6) 0.6340(5) 1.2288(3) 0.070(3) Uani 1 1 d U . .
H23A H 0.7595 0.6582 1.2669 0.106 Uiso 1 1 calc R . .
H23B H 0.7975 0.6024 1.2385 0.106 Uiso 1 1 calc R . .
H23C H 0.7116 0.6203 1.2172 0.106 Uiso 1 1 calc R . .
C24 C 0.8125(4) 0.7218(4) 1.1776(4) 0.0489(17) Uani 1 1 d U . .
H24 H 0.8027 0.7408 1.2171 0.059 Uiso 1 1 calc R . .
C25 C 0.8424(4) 0.7507(3) 1.1262(4) 0.0427(17) Uani 1 1 d U . .
C251 C 0.8602(6) 0.8138(4) 1.1329(6) 0.076(3) Uani 1 1 d U . .
H25A H 0.8126 0.8337 1.1449 0.114 Uiso 1 1 calc R . .
H25B H 0.8796 0.8282 1.0915 0.114 Uiso 1 1 calc R . .
H25C H 0.8997 0.8194 1.1664 0.114 Uiso 1 1 calc R . .
C26 C 0.8571(4) 0.7253(3) 1.0675(3) 0.0302(13) Uani 1 1 d U . .
H26 H 0.8775 0.7460 1.0322 0.036 Uiso 1 1 calc R . .
C27 C 0.9262(3) 0.6203(2) 0.9799(2) 0.0202(9) Uani 1 1 d U . .
C28 C 0.9136(4) 0.5859(3) 0.9179(3) 0.0264(12) Uani 1 1 d U . .
H28A H 0.8790 0.5544 0.9273 0.040 Uiso 1 1 calc R . .
H28B H 0.9637 0.5718 0.9024 0.040 Uiso 1 1 calc R . .
H28C H 0.8900 0.6094 0.8845 0.040 Uiso 1 1 calc R . .
C29 C 0.9806(3) 0.6698(2) 0.9644(4) 0.0286(11) Uani 1 1 d U . .
H29A H 0.9571 0.6928 0.9305 0.043 Uiso 1 1 calc R . .
H29B H 1.0309 0.6556 0.9494 0.043 Uiso 1 1 calc R . .
H29C H 0.9882 0.6923 1.0034 0.043 Uiso 1 1 calc R . .
C210 C 0.9630(4) 0.5838(3) 1.0331(4) 0.0333(13) Uani 1 1 d U . .
H21A H 0.9707 0.6061 1.0723 0.050 Uiso 1 1 calc R . .
H21B H 1.0133 0.5696 1.0180 0.050 Uiso 1 1 calc R . .
H21C H 0.9284 0.5524 1.0428 0.050 Uiso 1 1 calc R . .
N3 N 0.6983(3) 0.6095(2) 0.8566(2) 0.0268(10) Uani 1 1 d U . .
C31 C 0.7523(3) 0.6396(2) 0.8216(3) 0.0237(11) Uani 1 1 d U . .
C32 C 0.7968(4) 0.6229(3) 0.7675(3) 0.0347(12) Uani 1 1 d U . .
H32 H 0.7856 0.5880 0.7478 0.042 Uiso 1 1 calc R . .
C33 C 0.8565(4) 0.6553(3) 0.7418(3) 0.0411(16) Uani 1 1 d U . .
C331 C 0.8991(6) 0.6362(5) 0.6834(4) 0.074(3) Uani 1 1 d U . .
H33A H 0.8765 0.6011 0.6680 0.111 Uiso 1 1 calc R . .
H33B H 0.9540 0.6303 0.6942 0.111 Uiso 1 1 calc R . .
H33C H 0.8950 0.6644 0.6493 0.111 Uiso 1 1 calc R . .
C34 C 0.8750(4) 0.7063(3) 0.7705(3) 0.0380(15) Uani 1 1 d U . .
H34 H 0.9165 0.7280 0.7535 0.046 Uiso 1 1 calc R . .
C35 C 0.8327(4) 0.7261(3) 0.8243(3) 0.0300(13) Uani 1 1 d U . .
C351 C 0.8515(4) 0.7812(3) 0.8550(4) 0.0384(15) Uani 1 1 d U . .
H35A H 0.8039 0.8035 0.8587 0.058 Uiso 1 1 calc R . .
H35B H 0.8894 0.8011 0.8282 0.058 Uiso 1 1 calc R . .
H35C H 0.8734 0.7750 0.8982 0.058 Uiso 1 1 calc R . .
C36 C 0.7715(4) 0.6938(2) 0.8472(3) 0.0252(10) Uani 1 1 d U . .
H36 H 0.7406 0.7082 0.8816 0.030 Uiso 1 1 calc R . .
C37 C 0.6488(4) 0.5670(3) 0.8262(3) 0.0331(13) Uani 1 1 d U . .
C38 C 0.6115(5) 0.5888(3) 0.7649(4) 0.048(2) Uani 1 1 d U . .
H38A H 0.5859 0.6245 0.7739 0.072 Uiso 1 1 calc R . .
H38B H 0.5728 0.5619 0.7494 0.072 Uiso 1 1 calc R . .
H38C H 0.6515 0.5941 0.7317 0.072 Uiso 1 1 calc R . .
C39 C 0.6915(5) 0.5115(3) 0.8144(3) 0.0402(16) Uani 1 1 d U . .
H39A H 0.7316 0.5169 0.7812 0.060 Uiso 1 1 calc R . .
H39B H 0.6542 0.4834 0.7997 0.060 Uiso 1 1 calc R . .
H39C H 0.7159 0.4991 0.8547 0.060 Uiso 1 1 calc R . .
C310 C 0.5830(4) 0.5564(2) 0.8755(3) 0.0385(15) Uani 1 1 d U . .
H31A H 0.6033 0.5345 0.9117 0.058 Uiso 1 1 calc R . .
H31B H 0.5407 0.5359 0.8544 0.058 Uiso 1 1 calc R . .
H31C H 0.5634 0.5921 0.8916 0.058 Uiso 1 1 calc R . .
O1S O 0.8859(5) 0.5160(4) 0.2817(3) 0.055(5) Uani 0.25 1 d PRDU A -1
C1S C 0.9537(5) 0.5381(4) 0.3153(3) 0.057(6) Uani 0.25 1 d PRDU A -1
H1S1 H 0.9394 0.5753 0.3322 0.068 Uiso 0.25 1 calc PR B -1
H1S2 H 0.9633 0.5139 0.3532 0.068 Uiso 0.25 1 calc PR C -1
C2S C 1.0185(5) 0.5433(4) 0.2850(4) 0.064(6) Uani 0.25 1 d PRDU A -1
H2S1 H 1.0539 0.5114 0.2924 0.077 Uiso 0.25 1 calc PR D -1
H2S2 H 1.0454 0.5787 0.2955 0.077 Uiso 0.25 1 calc PR E -1
C3S C 0.9823(5) 0.5434(4) 0.2142(3) 0.071(6) Uani 0.25 1 d PRDU A -1
H3S1 H 0.9634 0.5810 0.2027 0.086 Uiso 0.25 1 calc PR F -1
H3S2 H 1.0218 0.5318 0.1820 0.086 Uiso 0.25 1 calc PR G -1
C4S C 0.9253(5) 0.5082(4) 0.2155(3) 0.060(6) Uani 0.25 1 d PRDU A -1
H4S1 H 0.9448 0.4696 0.2107 0.071 Uiso 0.25 1 calc PR H -1
H4S2 H 0.8881 0.5159 0.1801 0.071 Uiso 0.25 1 calc PR I -1
C1T C 0.8594(6) 1.0002(3) 0.8989(5) 0.088(10) Uani 0.25 1 d PRDU J -1
H1T1 H 0.8071 0.9921 0.9152 0.132 Uiso 0.25 1 calc PR K -1
H1T2 H 0.8609 1.0381 0.8815 0.132 Uiso 0.25 1 calc PR L -1
H1T3 H 0.8970 0.9968 0.9344 0.132 Uiso 0.25 1 calc PR M -1
C2T C 0.8790(6) 0.9611(3) 0.8484(5) 0.111(11) Uani 0.25 1 d PRDU J -1
H2T1 H 0.8379 0.9644 0.8151 0.133 Uiso 0.25 1 calc PR N -1
H2T2 H 0.8737 0.9234 0.8675 0.133 Uiso 0.25 1 calc PR O -1
O1T O 0.9528(6) 0.9616(3) 0.8140(5) 0.122(10) Uani 0.25 1 d PRDU J -1
C3T C 0.9631(6) 0.9149(3) 0.7691(5) 0.124(11) Uani 0.25 1 d PRDU J -1
H3T1 H 0.9187 0.9147 0.7386 0.149 Uiso 0.25 1 calc PR P -1
H3T2 H 0.9608 0.8798 0.7942 0.149 Uiso 0.25 1 calc PR Q -1
C4T C 1.0353(6) 0.9149(3) 0.7313(5) 0.129(14) Uani 0.25 1 d PRDU J -1
H4T1 H 1.0364 0.8821 0.7030 0.194 Uiso 0.25 1 calc PR R -1
H4T2 H 1.0800 0.9138 0.7607 0.194 Uiso 0.25 1 calc PR S -1
H4T3 H 1.0378 0.9487 0.7049 0.194 Uiso 0.25 1 calc PR T -1

loop_
_atom_site_aniso_label
_atom_site_aniso_U_11
_atom_site_aniso_U_22
_atom_site_aniso_U_33
_atom_site_aniso_U_23
_atom_site_aniso_U_13
_atom_site_aniso_U_12
U1 0.01697(8) 0.01841(7) 0.02320(8) 0.00152(8) -0.00019(9) -0.00021(8)
C4 0.024(3) 0.025(2) 0.025(2) 0.0002(18) 0.001(3) 0.000(2)
N1 0.022(2) 0.023(2) 0.031(2) 0.0017(19) -0.0018(19) 0.0052(19)
C11 0.020(3) 0.030(3) 0.033(3) 0.003(2) 0.007(2) 0.005(2)
C12 0.023(3) 0.034(3) 0.035(3) 0.004(2) 0.003(2) 0.005(2)
C13 0.037(4) 0.044(4) 0.039(3) 0.018(3) 0.017(3) 0.019(3)
C131 0.052(5) 0.083(6) 0.039(4) 0.028(4) 0.016(3) 0.028(4)
C14 0.047(4) 0.032(3) 0.059(4) 0.016(3) 0.026(3) 0.009(3)
C15 0.050(4) 0.028(3) 0.058(4) 0.004(3) 0.019(4) -0.001(3)
C151 0.093(7) 0.039(4) 0.074(5) -0.004(4) 0.012(5) -0.023(5)
C16 0.028(3) 0.035(3) 0.040(3) -0.002(3) 0.001(3) 0.007(3)
C17 0.031(3) 0.027(3) 0.034(3) 0.005(2) 0.007(2) 0.007(2)
C18 0.044(4) 0.034(3) 0.052(4) 0.018(3) 0.013(3) 0.013(3)
C19 0.025(3) 0.037(3) 0.048(4) 0.000(3) 0.009(3) 0.004(2)
C110 0.039(4) 0.041(3) 0.034(3) 0.003(3) 0.003(3) 0.010(3)
N2 0.016(2) 0.024(2) 0.020(2) 0.0024(16) 0.0049(16) 0.0054(17)
C21 0.021(3) 0.030(3) 0.025(2) -0.004(2) -0.003(2) 0.003(2)
C22 0.029(3) 0.041(3) 0.037(3) -0.007(3) 0.005(3) -0.011(3)
C23 0.031(4) 0.077(5) 0.033(3) -0.020(3) 0.004(3) 0.000(4)
C231 0.055(5) 0.128(8) 0.029(3) -0.012(4) 0.013(4) -0.006(6)
C24 0.025(4) 0.081(4) 0.041(4) -0.035(3) 0.000(3) 0.004(4)
C25 0.025(3) 0.059(4) 0.045(4) -0.030(3) 0.002(3) -0.004(3)
C251 0.062(6) 0.060(5) 0.106(8) -0.055(5) 0.010(6) -0.010(5)
C26 0.022(3) 0.032(3) 0.036(3) -0.012(2) 0.003(3) -0.001(2)
C27 0.014(2) 0.025(2) 0.022(2) -0.001(2) -0.0010(16) 0.003(2)
C28 0.023(3) 0.029(3) 0.027(3) -0.008(2) 0.000(2) 0.003(2)
C29 0.023(3) 0.032(3) 0.031(3) -0.002(3) 0.005(3) -0.003(2)
C210 0.033(3) 0.037(3) 0.030(3) 0.003(3) 0.002(3) 0.014(3)
N3 0.030(2) 0.027(2) 0.024(2) 0.0029(17) 0.0001(18) -0.0032(19)
C31 0.019(3) 0.030(2) 0.022(2) 0.0092(19) -0.0045(17) 0.0007(18)
C32 0.034(3) 0.046(3) 0.025(2) -0.001(3) 0.002(2) -0.005(3)
C33 0.033(4) 0.062(4) 0.029(3) 0.004(3) 0.007(3) -0.008(3)
C331 0.071(6) 0.105(8) 0.048(5) -0.012(5) 0.037(4) -0.031(6)
C34 0.026(3) 0.052(4) 0.036(3) 0.015(3) 0.003(3) -0.008(3)
C35 0.025(3) 0.034(3) 0.032(3) 0.012(2) -0.008(2) -0.004(2)
C351 0.033(4) 0.036(3) 0.046(4) 0.009(3) -0.001(3) -0.010(3)
C36 0.021(3) 0.028(2) 0.026(2) 0.0060(18) -0.001(2) -0.001(2)
C37 0.034(4) 0.035(3) 0.031(3) 0.007(2) -0.006(3) -0.012(3)
C38 0.048(5) 0.054(4) 0.040(4) 0.018(3) -0.021(3) -0.024(4)
C39 0.059(5) 0.030(3) 0.032(3) 0.002(3) 0.000(3) -0.014(3)
C310 0.035(4) 0.038(4) 0.043(4) 0.008(3) -0.005(3) -0.013(3)
O1S 0.088(13) 0.055(11) 0.021(7) -0.005(7) -0.012(7) 0.026(10)
C1S 0.091(15) 0.054(13) 0.025(7) -0.003(10) -0.006(7) 0.008(13)
C2S 0.106(14) 0.073(13) 0.014(8) -0.006(15) 0.003(8) -0.004(16)
C3S 0.120(16) 0.074(13) 0.020(7) 0.001(16) -0.006(8) 0.000(15)
C4S 0.100(16) 0.060(13) 0.019(8) -0.002(9) -0.007(8) 0.016(13)
C1T 0.09(2) 0.07(2) 0.10(2) 0.065(15) -0.049(17) -0.036(18)
C2T 0.109(19) 0.072(18) 0.15(3) 0.048(16) -0.050(18) 0.00(2)
O1T 0.111(18) 0.078(15) 0.18(2) 0.032(17) -0.041(17) 0.004(18)
C3T 0.12(2) 0.078(17) 0.17(3) 0.04(2) -0.050(19) 0.01(2)
C4T 0.15(3) 0.09(3) 0.15(3) 0.04(3) -0.04(2) 0.01(3)

loop_
_atom_type_symbol
_atom_type_description
_atom_type_scat_dispersion_real
_atom_type_scat_dispersion_imag
_atom_type_scat_source
C C 0.0033 0.0016 'International Tables Vol C Tables 4.2.6.8 and 6.1.1.4'
H H 0.0000 0.0000 'International Tables Vol C Tables 4.2.6.8 and 6.1.1.4'
N N 0.0061 0.0033 'International Tables Vol C Tables 4.2.6.8 and 6.1.1.4'
U U -9.6767 9.6646 'International Tables Vol C Tables 4.2.6.8 and 6.1.1.4'
O O 0.0106 0.0060 'International Tables Vol C Tables 4.2.6.8 and 6.1.1.4'

loop_
_geom_angle_atom_site_label_1
_geom_angle_atom_site_label_2
_geom_angle_atom_site_label_3
_geom_angle
_geom_angle_site_symmetry_1
N2 U1 N1 119.46(18) .
N2 U1 N3 126.13(18) .
N1 U1 N3 105.14(19) .
N2 U1 C4 94.16(19) .
N1 U1 C4 110.7(2) .
N3 U1 C4 96.98(18) .
N2 U1 C11 112.52(17) .
N1 U1 C11 28.27(17) .
N3 U1 C11 92.39(18) .
C4 U1 C11 138.31(19) .
N2 U1 C31 101.85(15) .
N1 U1 C31 116.02(16) .
N3 U1 C31 26.71(17) .
C4 U1 C31 112.55(17) .
C11 U1 C31 93.34(16) .
N2 U1 C21 27.40(16) .
N1 U1 C21 92.72(18) .
N3 U1 C21 149.46(18) .
C4 U1 C21 99.60(19) .
C11 U1 C21 92.06(17) .
C31 U1 C21 122.83(16) .
N2 U1 C36 87.65(17) .
N1 U1 C36 104.36(18) .
N3 U1 C36 51.30(16) .
C4 U1 C36 138.23(17) .
C11 U1 C36 76.73(16) .
C31 U1 C36 27.85(15) .
C21 U1 C36 100.72(17) .
C4 C4 U1 178.4(3) 4_567
C11 N1 C17 117.7(5) .
C11 N1 U1 104.2(4) .
C17 N1 U1 138.0(4) .
C12 C11 C16 117.3(6) .
C12 C11 N1 121.8(6) .
C16 C11 N1 120.4(6) .
C12 C11 U1 110.4(4) .
C16 C11 U1 105.4(4) .
N1 C11 U1 47.6(3) .
C11 C12 C13 122.3(7) .
C11 C12 H12 118.9 .
C13 C12 H12 118.9 .
C14 C13 C12 117.3(7) .
C14 C13 C131 123.2(7) .
C12 C13 C131 119.5(8) .
C13 C131 H13A 109.5 .
C13 C131 H13B 109.5 .
H13A C131 H13B 109.5 .
C13 C131 H13C 109.5 .
H13A C131 H13C 109.5 .
H13B C131 H13C 109.5 .
C13 C14 C15 122.0(6) .
C13 C14 H14 119.0 .
C15 C14 H14 119.0 .
C16 C15 C14 117.1(7) .
C16 C15 C151 123.0(8) .
C14 C15 C151 120.0(7) .
C15 C151 H15A 109.5 .
C15 C151 H15B 109.5 .
H15A C151 H15B 109.5 .
C15 C151 H15C 109.5 .
H15A C151 H15C 109.5 .
H15B C151 H15C 109.5 .
C15 C16 C11 124.0(7) .
C15 C16 H16 118.0 .
C11 C16 H16 118.0 .
N1 C17 C19 110.0(6) .
N1 C17 C110 110.8(5) .
C19 C17 C110 111.0(5) .
N1 C17 C18 105.9(5) .
C19 C17 C18 109.8(6) .
C110 C17 C18 109.2(6) .
C17 C18 H18A 109.5 .
C17 C18 H18B 109.5 .
H18A C18 H18B 109.5 .
C17 C18 H18C 109.5 .
H18A C18 H18C 109.5 .
H18B C18 H18C 109.5 .
C17 C19 H19A 109.5 .
C17 C19 H19B 109.5 .
H19A C19 H19B 109.5 .
C17 C19 H19C 109.5 .
H19A C19 H19C 109.5 .
H19B C19 H19C 109.5 .
C17 C110 H11A 109.5 .
C17 C110 H11B 109.5 .
H11A C110 H11B 109.5 .
C17 C110 H11C 109.5 .
H11A C110 H11C 109.5 .
H11B C110 H11C 109.5 .
C21 N2 C27 118.1(4) .
C21 N2 U1 108.2(3) .
C27 N2 U1 132.7(3) .
C22 C21 C26 117.8(6) .
C22 C21 N2 120.4(5) .
C26 C21 N2 121.6(5) .
C22 C21 U1 98.4(4) .
C26 C21 U1 123.0(4) .
N2 C21 U1 44.4(3) .
C21 C22 C23 122.2(7) .
C21 C22 H22 118.9 .
C23 C22 H22 118.9 .
C24 C23 C22 118.3(7) .
C24 C23 C231 122.2(7) .
C22 C23 C231 119.5(8) .
C23 C231 H23A 109.5 .
C23 C231 H23B 109.5 .
H23A C231 H23B 109.5 .
C23 C231 H23C 109.5 .
H23A C231 H23C 109.5 .
H23B C231 H23C 109.5 .
C23 C24 C25 121.2(7) .
C23 C24 H24 119.4 .
C25 C24 H24 119.4 .
C24 C25 C26 121.7(7) .
C24 C25 C251 120.0(7) .
C26 C25 C251 118.3(8) .
C25 C251 H25A 109.5 .
C25 C251 H25B 109.5 .
H25A C251 H25B 109.5 .
C25 C251 H25C 109.5 .
H25A C251 H25C 109.5 .
H25B C251 H25C 109.5 .
C25 C26 C21 118.7(7) .
C25 C26 H26 120.7 .
C21 C26 H26 120.7 .
N2 C27 C28 105.7(4) .
N2 C27 C210 110.6(4) .
C28 C27 C210 110.2(5) .
N2 C27 C29 111.7(5) .
C28 C27 C29 108.9(5) .
C210 C27 C29 109.7(5) .
C27 C28 H28A 109.5 .
C27 C28 H28B 109.5 .
H28A C28 H28B 109.5 .
C27 C28 H28C 109.5 .
H28A C28 H28C 109.5 .
H28B C28 H28C 109.5 .
C27 C29 H29A 109.5 .
C27 C29 H29B 109.5 .
H29A C29 H29B 109.5 .
C27 C29 H29C 109.5 .
H29A C29 H29C 109.5 .
H29B C29 H29C 109.5 .
C27 C210 H21A 109.5 .
C27 C210 H21B 109.5 .
H21A C210 H21B 109.5 .
C27 C210 H21C 109.5 .
H21A C210 H21C 109.5 .
H21B C210 H21C 109.5 .
C31 N3 C37 121.9(5) .
C31 N3 U1 105.3(4) .
C37 N3 U1 130.3(4) .
N3 C31 C32 129.0(6) .
N3 C31 C36 115.6(5) .
C32 C31 C36 115.1(5) .
N3 C31 U1 48.0(3) .
C32 C31 U1 143.3(4) .
C36 C31 U1 78.2(3) .
C33 C32 C31 122.7(7) .
C33 C32 H32 118.7 .
C31 C32 H32 118.7 .
C32 C33 C34 119.8(7) .
C32 C33 C331 119.9(7) .
C34 C33 C331 120.3(7) .
C33 C331 H33A 109.5 .
C33 C331 H33B 109.5 .
H33A C331 H33B 109.5 .
C33 C331 H33C 109.5 .
H33A C331 H33C 109.5 .
H33B C331 H33C 109.5 .
C33 C34 C35 120.8(6) .
C33 C34 H34 119.6 .
C35 C34 H34 119.6 .
C36 C35 C34 118.1(6) .
C36 C35 C351 120.7(6) .
C34 C35 C351 121.2(6) .
C35 C351 H35A 109.5 .
C35 C351 H35B 109.5 .
H35A C351 H35B 109.5 .
C35 C351 H35C 109.5 .
H35A C351 H35C 109.5 .
H35B C351 H35C 109.5 .
C35 C36 C31 123.4(6) .
C35 C36 U1 139.3(4) .
C31 C36 U1 74.0(3) .
C35 C36 H36 118.3 .
C31 C36 H36 118.3 .
U1 C36 H36 59.4 .
N3 C37 C38 111.3(5) .
N3 C37 C39 113.1(6) .
C38 C37 C39 111.6(6) .
N3 C37 C310 104.9(5) .
C38 C37 C310 107.4(6) .
C39 C37 C310 108.1(5) .
C37 C38 H38A 109.5 .
C37 C38 H38B 109.5 .
H38A C38 H38B 109.5 .
C37 C38 H38C 109.5 .
H38A C38 H38C 109.5 .
H38B C38 H38C 109.5 .
C37 C39 H39A 109.5 .
C37 C39 H39B 109.5 .
H39A C39 H39B 109.5 .
C37 C39 H39C 109.5 .
H39A C39 H39C 109.5 .
H39B C39 H39C 109.5 .
C37 C310 H31A 109.5 .
C37 C310 H31B 109.5 .
H31A C310 H31B 109.5 .
C37 C310 H31C 109.5 .
H31A C310 H31C 109.5 .
H31B C310 H31C 109.5 .
C1S O1S C4S 96.6 .
C2S C1S O1S 119.9 .
C2S C1S H1S1 107.3 .
O1S C1S H1S1 107.3 .
C2S C1S H1S2 107.3 .
O1S C1S H1S2 107.3 .
H1S1 C1S H1S2 106.9 .
C1S C2S C3S 96.3 .
C1S C2S H2S1 112.5 .
C3S C2S H2S1 112.5 .
C1S C2S H2S2 112.5 .
C3S C2S H2S2 112.5 .
H2S1 C2S H2S2 110.0 .
C4S C3S C2S 106.0 .
C4S C3S H3S1 110.5 .
C2S C3S H3S1 110.5 .
C4S C3S H3S2 110.5 .
C2S C3S H3S2 110.5 .
H3S1 C3S H3S2 108.7 .
C3S C4S O1S 105.8 .
C3S C4S H4S1 110.6 .
O1S C4S H4S1 110.6 .
C3S C4S H4S2 110.6 .
O1S C4S H4S2 110.6 .
H4S1 C4S H4S2 108.7 .
C2T C1T H1T1 109.5 .
C2T C1T H1T2 109.5 .
H1T1 C1T H1T2 109.5 .
C2T C1T H1T3 109.5 .
H1T1 C1T H1T3 109.5 .
H1T2 C1T H1T3 109.5 .
C1T C2T O1T 123.5 .
C1T C2T H2T1 106.5 .
O1T C2T H2T1 106.5 .
C1T C2T H2T2 106.5 .
O1T C2T H2T2 106.5 .
H2T1 C2T H2T2 106.5 .
C2T O1T C3T 114.1 .
O1T C3T C4T 116.1 .
O1T C3T H3T1 108.3 .
C4T C3T H3T1 108.3 .
O1T C3T H3T2 108.3 .
C4T C3T H3T2 108.3 .
H3T1 C3T H3T2 107.4 .
C3T C4T H4T1 109.5 .
C3T C4T H4T2 109.5 .
H4T1 C4T H4T2 109.5 .
C3T C4T H4T3 109.5 .
H4T1 C4T H4T3 109.5 .
H4T2 C4T H4T3 109.5 .

loop_
_geom_bond_atom_site_label_1
_geom_bond_atom_site_label_2
_geom_bond_distance
_geom_bond_site_symmetry_2
U1 N2 2.194(5) .
U1 N1 2.230(5) .
U1 N3 2.284(5) .
U1 C4 2.416(5) .
U1 C11 2.930(6) .
U1 C31 2.966(5) .
U1 C21 2.980(6) .
U1 C36 3.020(5) .
C4 C4 1.227(10) 4_567
N1 C11 1.432(7) .
N1 C17 1.485(8) .
C11 C12 1.367(9) .
C11 C16 1.412(9) .
C12 C13 1.418(9) .
C12 H12 0.9500 .
C13 C14 1.404(12) .
C13 C131 1.520(11) .
C131 H13A 0.9800 .
C131 H13B 0.9800 .
C131 H13C 0.9800 .
C14 C15 1.410(12) .
C14 H14 0.9500 .
C15 C16 1.359(9) .
C15 C151 1.481(11) .
C151 H15A 0.9800 .
C151 H15B 0.9800 .
C151 H15C 0.9800 .
C16 H16 0.9500 .
C17 C19 1.528(10) .
C17 C110 1.533(9) .
C17 C18 1.538(8) .
C18 H18A 0.9800 .
C18 H18B 0.9800 .
C18 H18C 0.9800 .
C19 H19A 0.9800 .
C19 H19B 0.9800 .
C19 H19C 0.9800 .
C110 H11A 0.9800 .
C110 H11B 0.9800 .
C110 H11C 0.9800 .
N2 C21 1.444(7) .
N2 C27 1.464(6) .
C21 C22 1.390(9) .
C21 C26 1.420(9) .
C22 C23 1.399(9) .
C22 H22 0.9500 .
C23 C24 1.357(12) .
C23 C231 1.502(11) .
C231 H23A 0.9800 .
C231 H23B 0.9800 .
C231 H23C 0.9800 .
C24 C25 1.368(12) .
C24 H24 0.9500 .
C25 C26 1.382(9) .
C25 C251 1.551(11) .
C251 H25A 0.9800 .
C251 H25B 0.9800 .
C251 H25C 0.9800 .
C26 H26 0.9500 .
C27 C28 1.541(7) .
C27 C210 1.542(8) .
C27 C29 1.545(8) .
C28 H28A 0.9800 .
C28 H28B 0.9800 .
C28 H28C 0.9800 .
C29 H29A 0.9800 .
C29 H29B 0.9800 .
C29 H29C 0.9800 .
C210 H21A 0.9800 .
C210 H21B 0.9800 .
C210 H21C 0.9800 .
N3 C31 1.382(7) .
N3 C37 1.470(8) .
C31 C32 1.413(8) .
C31 C36 1.442(8) .
C32 C33 1.393(9) .
C32 H32 0.9500 .
C33 C34 1.396(11) .
C33 C331 1.486(10) .
C331 H33A 0.9800 .
C331 H33B 0.9800 .
C331 H33C 0.9800 .
C34 C35 1.412(10) .
C34 H34 0.9500 .
C35 C36 1.391(9) .
C35 C351 1.502(9) .
C351 H35A 0.9800 .
C351 H35B 0.9800 .
C351 H35C 0.9800 .
C36 H36 0.9500 .
C37 C38 1.513(9) .
C37 C39 1.540(10) .
C37 C310 1.543(9) .
C38 H38A 0.9800 .
C38 H38B 0.9800 .
C38 H38C 0.9800 .
C39 H39A 0.9800 .
C39 H39B 0.9800 .
C39 H39C 0.9800 .
C310 H31A 0.9800 .
C310 H31B 0.9800 .
C310 H31C 0.9800 .
O1S C1S 1.4556 .
O1S C4S 1.5384 .
C1S C2S 1.2842 .
C1S H1S1 0.9900 .
C1S H1S2 0.9900 .
C2S C3S 1.5906(12) .
C2S H2S1 0.9900 .
C2S H2S2 0.9900 .
C3S C4S 1.2954 .
C3S H3S1 0.9900 .
C3S H3S2 0.9900 .
C4S H4S1 0.9900 .
C4S H4S2 0.9900 .
C1T C2T 1.4434 .
C1T H1T1 0.9800 .
C1T H1T2 0.9800 .
C1T H1T3 0.9800 .
C2T O1T 1.4544 .
C2T H2T1 0.9900 .
C2T H2T2 0.9900 .
O1T C3T 1.4659 .
C3T C4T 1.4667 .
C3T H3T1 0.9900 .
C3T H3T2 0.9900 .
C4T H4T1 0.9800 .
C4T H4T2 0.9800 .
C4T H4T3 0.9800 .
